data_4305262
loop_
_publ_author_name
'Xinyu Zhao'
'Dadong Liang'
'Shuxia Liu'
'Chunyan Sun'
'Ruige Cao'
'Chaoying Gao'
'Yuanhang Ren'
'Zhongmin Su'

_publ_section_title
;
Two Dawson-Templated Three-Dimensional Metal-Organic Frameworks Based on
Oxalate-Bridged Binuclear Cobalt(II)/Nickel(II) SBUs and Bpy Linkers
;
_journal_name_full 'Inorganic Chemistry'
_journal_page_first 7133
_journal_page_last 7138
_journal_paper_doi 10.1021/ic800131r
_journal_volume 47
_journal_year 2008
_chemical_formula_sum 'C52 H54 Co2 N10 O71 P2 W18'
_chemical_formula_weight 5444.15
_chemical_name_systematic
; 
 ? 
;
_space_group_IT_number 11
_symmetry_cell_setting monoclinic
_symmetry_space_group_name_Hall '-P 2yb'
_symmetry_space_group_name_H-M 'P 1 21/m 1'
_atom_sites_solution_hydrogens geom
_atom_sites_solution_primary direct
_atom_sites_solution_secondary difmap
_audit_creation_method SHELXL-97
_cell_angle_alpha 90.00
_cell_angle_beta 111.3380(10)
_cell_angle_gamma 90.00
_cell_formula_units_Z 2
_cell_length_a 15.1832(7)
_cell_length_b 24.7499(11)
_cell_length_c 15.3308(7)
_cell_measurement_reflns_used 4835
_cell_measurement_temperature 293(2)
_cell_measurement_theta_max 25.77
_cell_measurement_theta_min 2.69
_cell_volume 5366.1(4)
_computing_cell_refinement 'Bruker SMART'
_computing_data_collection 'Bruker SMART'
_computing_data_reduction 'Bruker SAINT'
_computing_molecular_graphics 'Bruker SHELXTL'
_computing_publication_material 'Bruker SHELXTL'
_computing_structure_refinement 'SHELXL-97 (Sheldrick, 1997)'
_computing_structure_solution 'SHELXS-97 (Sheldrick, 1990)'
_diffrn_ambient_temperature 293(2)
_diffrn_measured_fraction_theta_full 0.995
_diffrn_measured_fraction_theta_max 0.995
_diffrn_measurement_device_type 'CCD area detector'
_diffrn_measurement_method 'phi and omega scans'
_diffrn_radiation_monochromator graphite
_diffrn_radiation_source 'fine-focus sealed tube'
_diffrn_radiation_type MoK\a
_diffrn_radiation_wavelength 0.71073
_diffrn_reflns_av_R_equivalents 0.0521
_diffrn_reflns_av_sigmaI/netI 0.0611
_diffrn_reflns_limit_h_max 18
_diffrn_reflns_limit_h_min -18
_diffrn_reflns_limit_k_max 26
_diffrn_reflns_limit_k_min -30
_diffrn_reflns_limit_l_max 19
_diffrn_reflns_limit_l_min -16
_diffrn_reflns_number 29949
_diffrn_reflns_theta_full 26.15
_diffrn_reflns_theta_max 26.15
_diffrn_reflns_theta_min 1.66
_exptl_absorpt_coefficient_mu 19.633
_exptl_absorpt_correction_T_max 0.137
_exptl_absorpt_correction_T_min 0.129
_exptl_absorpt_correction_type empirical
_exptl_crystal_colour orange
_exptl_crystal_density_diffrn 3.369
_exptl_crystal_density_method 'not measured'
_exptl_crystal_description rectangle
_exptl_crystal_F_000 4840
_exptl_crystal_size_max 0.12
_exptl_crystal_size_mid 0.11
_exptl_crystal_size_min 0.09
_refine_diff_density_max 2.170
_refine_diff_density_min -2.430
_refine_diff_density_rms 0.248
_refine_ls_extinction_method none
_refine_ls_goodness_of_fit_ref 1.013
_refine_ls_matrix_type full
_refine_ls_number_parameters 656
_refine_ls_number_reflns 10908
_refine_ls_number_restraints 60
_refine_ls_restrained_S_all 1.017
_refine_ls_R_factor_all 0.0731
_refine_ls_R_factor_gt 0.0420
_refine_ls_shift/su_max 0.001
_refine_ls_shift/su_mean 0.000
_refine_ls_structure_factor_coef Fsqd
_refine_ls_weighting_details 'calc w=1/[\s^2^(Fo^2^)+(0.0510P)^2^+0.0000P] where P=(Fo^2^+2Fc^2^)/3'
_refine_ls_weighting_scheme calc
_refine_ls_wR_factor_gt 0.1027
_refine_ls_wR_factor_ref 0.1126
_reflns_number_gt 7256
_reflns_number_total 10908
_reflns_threshold_expression >2sigma(I)
_cod_data_source_file ic800131r-file003_1.cif
_cod_data_source_block CoPW
_cod_depositor_comments
;
The following automatic conversions were performed:
'_symmetry_cell_setting' value 'Monoclinic' changed to 'monoclinic'
according to '/home/saulius/struct/CIF-dictionaries/cif_core.dic'
dictionary named 'cif_core.dic' version 2.4.1 from 2010-06-29.

Automatic conversion script
Id: cif_fix_enum 1527 2010-12-29 10:47:43Z saulius 
;
_cod_database_code 4305262

loop_
_symmetry_equiv_pos_as_xyz
'x, y, z'
'-x, y+1/2, -z'
'-x, -y, -z'
'x, -y-1/2, z'

loop_
_atom_site_label
_atom_site_type_symbol
_atom_site_fract_x
_atom_site_fract_y
_atom_site_fract_z
_atom_site_U_iso_or_equiv
_atom_site_adp_type
_atom_site_occupancy
_atom_site_symmetry_multiplicity
_atom_site_calc_flag
_atom_site_refinement_flags
_atom_site_disorder_assembly
_atom_site_disorder_group
Co1 Co 0.60237(9) 0.52056(6) 0.39029(10) 0.0294(3) Uani 1 1 d . . .
P1 P 0.7270(2) 0.2500 0.1332(3) 0.0269(9) Uani 1 2 d S . .
P2 P 1.0043(2) 0.2500 0.1977(3) 0.0284(9) Uani 1 2 d S . .
W1 W 0.50200(5) 0.2500 -0.04934(6) 0.0568(2) Uani 1 2 d S . .
W2 W 0.52979(3) 0.31817(2) 0.15088(4) 0.04650(16) Uani 1 1 d . . .
W3 W 0.70504(4) 0.32445(2) -0.07053(4) 0.04835(15) Uani 1 1 d . . .
W4 W 0.73203(3) 0.392339(19) 0.12714(4) 0.04055(14) Uani 1 1 d . . .
W5 W 0.76401(3) 0.317955(19) 0.34372(4) 0.03826(13) Uani 1 1 d . . .
W6 W 0.96894(4) 0.32434(2) -0.00845(4) 0.04553(15) Uani 1 1 d . . .
W7 W 0.99521(3) 0.392470(18) 0.18850(4) 0.03970(14) Uani 1 1 d . . .
W8 W 1.02653(3) 0.317848(18) 0.40577(4) 0.03883(14) Uani 1 1 d . . .
W9 W 1.19248(5) 0.2500 0.11186(6) 0.0501(2) Uani 1 2 d S . .
W10 W 1.21808(3) 0.318339(19) 0.31026(5) 0.04844(17) Uani 1 1 d . . .
C1 C 0.6784(10) 0.6356(5) 0.4130(13) 0.079(6) Uani 1 1 d . . .
H1 H 0.7358 0.6174 0.4295 0.095 Uiso 1 1 calc R . .
C2 C 0.6812(9) 0.6920(6) 0.4165(14) 0.092(7) Uani 1 1 d . . .
H2 H 0.7384 0.7100 0.4436 0.110 Uiso 1 1 calc R . .
C3 C 0.5986(7) 0.7201(4) 0.3794(8) 0.035(3) Uani 1 1 d . . .
C4 C 0.5190(9) 0.6898(5) 0.3474(14) 0.086(6) Uani 1 1 d . . .
H4 H 0.4605 0.7065 0.3202 0.103 Uiso 1 1 calc R . .
C5 C 0.5243(9) 0.6338(5) 0.3549(13) 0.079(6) Uani 1 1 d . . .
H5 H 0.4680 0.6144 0.3344 0.095 Uiso 1 1 calc R . .
C6 C 0.5877(9) 0.5551(5) 0.1905(9) 0.047(3) Uani 1 1 d . . .
H6 H 0.6258 0.5842 0.2196 0.056 Uiso 1 1 calc R . .
C7 C 0.5654(10) 0.5484(5) 0.0977(9) 0.054(4) Uani 1 1 d . . .
H7 H 0.5886 0.5729 0.0654 0.065 Uiso 1 1 calc R . .
C8 C 0.5089(7) 0.5060(4) 0.0487(8) 0.033(3) Uani 1 1 d . . .
C9 C 0.4762(9) 0.4730(5) 0.1034(9) 0.048(3) Uani 1 1 d . . .
H9 H 0.4366 0.4443 0.0749 0.058 Uiso 1 1 calc R . .
C10 C 0.4997(9) 0.4809(6) 0.1977(9) 0.059(4) Uani 1 1 d . . .
H10 H 0.4752 0.4577 0.2309 0.071 Uiso 1 1 calc R . .
C11 C 0.8096(8) 0.5273(5) 0.5139(9) 0.047(3) Uani 1 1 d . . .
H11 H 0.7833 0.5400 0.5561 0.057 Uiso 1 1 calc R . .
C12 C 0.9067(7) 0.5228(5) 0.5440(9) 0.042(3) Uani 1 1 d . . .
H12 H 0.9441 0.5337 0.6042 0.050 Uiso 1 1 calc R . .
C13 C 0.9478(7) 0.5024(4) 0.4850(9) 0.035(3) Uani 1 1 d . . .
C14 C 0.8890(8) 0.4869(5) 0.3964(10) 0.057(4) Uani 1 1 d . . .
H14 H 0.9135 0.4717 0.3546 0.069 Uiso 1 1 calc R . .
C15 C 0.7908(8) 0.4947(6) 0.3710(9) 0.054(4) Uani 1 1 d . . .
H15 H 0.7514 0.4855 0.3106 0.065 Uiso 1 1 calc R . .
C16 C 0.1825(17) 0.5455(7) 0.1361(13) 0.162(10) Uiso 1 1 d D . .
H16 H 0.1590 0.5806 0.1276 0.194 Uiso 1 1 calc R . .
C17 C 0.1740(14) 0.5150(7) 0.0579(11) 0.127(8) Uiso 1 1 d D . .
H17 H 0.1471 0.5304 -0.0012 0.152 Uiso 1 1 calc R . .
C18 C 0.2058(12) 0.4605(6) 0.0662(10) 0.091(5) Uiso 1 1 d D . .
C19 C 0.2490(10) 0.4410(5) 0.1582(10) 0.077(5) Uiso 1 1 d D . .
H19 H 0.2736 0.4061 0.1671 0.092 Uiso 1 1 calc R . .
H20 H 0.2831 0.4551 0.2961 0.092 Uiso 1 1 d R . .
C20 C 0.2562(13) 0.4715(6) 0.2349(10) 0.108(6) Uiso 1 1 d D . .
C21 C 0.1956(11) 0.4301(6) -0.0092(10) 0.076(5) Uiso 1 1 d D . .
C22 C 0.1350(14) 0.4459(8) -0.0959(12) 0.152(9) Uiso 1 1 d D . .
H22 H 0.1005 0.4777 -0.1021 0.182 Uiso 1 1 calc R . .
C23 C 0.1248(12) 0.4159(7) -0.1719(11) 0.109(7) Uiso 1 1 d D . .
H23 H 0.0819 0.4272 -0.2296 0.131 Uiso 1 1 calc R . .
C24 C 0.2368(12) 0.3550(6) -0.0816(11) 0.097(6) Uiso 1 1 d D . .
H24 H 0.2745 0.3246 -0.0760 0.117 Uiso 1 1 calc R . .
C25 C 0.2444(11) 0.3832(6) -0.0055(10) 0.100(6) Uiso 1 1 d D . .
H25 H 0.2844 0.3705 0.0525 0.120 Uiso 1 1 calc R . .
C26 C 0.5467(7) 0.5018(4) 0.5445(7) 0.028(2) Uani 1 1 d . . .
N1 N 0.6034(6) 0.6069(3) 0.3890(7) 0.035(2) Uani 1 1 d . . .
N2 N 0.5573(6) 0.5215(4) 0.2437(6) 0.036(2) Uani 1 1 d . . .
N3 N 0.7520(6) 0.5144(4) 0.4285(7) 0.035(2) Uani 1 1 d . . .
N4 N 0.2251(11) 0.5256(6) 0.2281(10) 0.117(6) Uiso 1 1 d D . .
N5 N 0.1743(14) 0.3699(7) -0.1683(11) 0.158(8) Uiso 1 1 d D . .
O1 O 0.4064(8) 0.2500 -0.1522(10) 0.078(5) Uani 1 2 d S . .
O2 O 0.4642(5) 0.3038(3) 0.0222(6) 0.050(2) Uani 1 1 d . . .
O3 O 0.4866(7) 0.2500 0.1791(9) 0.050(3) Uani 1 2 d S . .
O4 O 0.4516(5) 0.3599(3) 0.1744(7) 0.058(3) Uani 1 1 d . . .
O5 O 0.5823(5) 0.3023(3) -0.0711(7) 0.055(2) Uani 1 1 d . . .
O6 O 0.6161(6) 0.2500 0.1056(8) 0.037(3) Uani 1 2 d S . .
O7 O 0.6099(5) 0.3665(3) 0.1176(6) 0.045(2) Uani 1 1 d . . .
O8 O 0.6319(5) 0.3139(3) 0.2679(6) 0.041(2) Uani 1 1 d . . .
O9 O 0.6712(6) 0.3491(4) -0.1807(6) 0.062(3) Uani 1 1 d . . .
O10 O 0.7259(8) 0.2500 -0.0882(8) 0.045(3) Uani 1 2 d S . .
O11 O 0.6975(6) 0.3887(3) -0.0041(6) 0.049(2) Uani 1 1 d . . .
O12 O 0.7509(5) 0.3011(3) 0.0898(6) 0.0371(19) Uani 1 1 d . . .
O13 O 0.7162(6) 0.4584(3) 0.1426(6) 0.054(2) Uani 1 1 d . . .
O14 O 0.7745(5) 0.3661(3) 0.2523(5) 0.0369(19) Uani 1 1 d . . .
O15 O 0.7720(6) 0.2500 0.2381(7) 0.031(2) Uani 1 2 d S . .
O16 O 0.7559(5) 0.3608(3) 0.4278(6) 0.050(2) Uani 1 1 d . . .
O17 O 0.7550(7) 0.2500 0.4000(8) 0.038(3) Uani 1 2 d S . .
O18 O 0.8378(5) 0.3357(3) -0.0346(6) 0.045(2) Uani 1 1 d . . .
O19 O 0.8626(5) 0.3965(3) 0.1390(6) 0.044(2) Uani 1 1 d . . .
O20 O 0.8978(5) 0.3104(3) 0.3903(6) 0.041(2) Uani 1 1 d . . .
O21 O 0.9406(8) 0.2500 -0.0347(9) 0.049(3) Uani 1 2 d S . .
O22 O 0.9750(6) 0.3484(3) -0.1101(6) 0.059(2) Uani 1 1 d . . .
O23 O 0.9965(5) 0.3887(3) 0.0654(6) 0.046(2) Uani 1 1 d . . .
O24 O 0.9656(5) 0.3013(3) 0.1398(6) 0.0343(18) Uani 1 1 d . . .
O25 O 1.0197(6) 0.4595(3) 0.2132(6) 0.053(2) Uani 1 1 d . . .
O26 O 0.9898(5) 0.3670(3) 0.3040(6) 0.040(2) Uani 1 1 d . . .
O27 O 0.9875(7) 0.2500 0.2907(8) 0.035(3) Uani 1 2 d S . .
O28 O 1.0620(6) 0.3599(3) 0.5004(6) 0.055(2) Uani 1 1 d . . .
O29 O 1.0546(7) 0.2500 0.4713(8) 0.040(3) Uani 1 2 d S . .
O30 O 1.0979(6) 0.3019(3) 0.0503(7) 0.050(2) Uani 1 1 d . . .
O31 O 1.1143(6) 0.2500 0.2214(8) 0.037(3) Uani 1 2 d S . .
O32 O 1.1247(5) 0.3654(3) 0.2344(6) 0.042(2) Uani 1 1 d . . .
O33 O 1.1460(5) 0.3139(3) 0.3871(6) 0.043(2) Uani 1 1 d . . .
O34 O 1.2602(9) 0.2500 0.0451(11) 0.072(4) Uani 1 2 d S . .
O35 O 1.2543(5) 0.3041(3) 0.2052(6) 0.046(2) Uani 1 1 d . . .
O36 O 1.3058(5) 0.3629(3) 0.3701(8) 0.069(3) Uani 1 1 d . . .
O37 O 1.2764(7) 0.2500 0.3613(10) 0.058(4) Uani 1 2 d S . .
O38 O 0.4613(5) 0.5113(3) 0.3795(5) 0.0340(18) Uani 1 1 d . . .
O39 O 0.6199(5) 0.5162(3) 0.5327(5) 0.042(2) Uani 1 1 d . . .
O1W O 0.6066(6) 0.4343(3) 0.3908(7) 0.057(3) Uani 1 1 d . . .
H1WB H 0.5659 0.4093 0.3815 0.069 Uiso 1 1 d R . .
H1WA H 0.6524 0.4257 0.3743 0.069 Uiso 1 1 d R . .
O2W O 0.4983(11) 0.3614(6) 0.4335(12) 0.151(6) Uiso 1 1 d . . .
O3W O 0.4711(15) 0.2500 0.3598(17) 0.148(8) Uiso 1 2 d S . .

loop_
_atom_site_aniso_label
_atom_site_aniso_U_11
_atom_site_aniso_U_22
_atom_site_aniso_U_33
_atom_site_aniso_U_23
_atom_site_aniso_U_13
_atom_site_aniso_U_12
Co1 0.0287(7) 0.0354(8) 0.0266(9) 0.0000(7) 0.0132(6) -0.0020(6)
P1 0.0192(17) 0.030(2) 0.026(2) 0.000 0.0016(16) 0.000
P2 0.0241(18) 0.023(2) 0.036(3) 0.000 0.0076(18) 0.000
W1 0.0304(4) 0.0797(6) 0.0473(5) 0.000 -0.0012(4) 0.000
W2 0.0286(2) 0.0490(3) 0.0594(4) 0.0041(3) 0.0131(2) 0.0071(2)
W3 0.0473(3) 0.0552(3) 0.0361(3) 0.0092(3) 0.0074(3) 0.0065(2)
W4 0.0369(3) 0.0346(3) 0.0487(4) 0.0062(2) 0.0138(2) 0.0072(2)
W5 0.0379(3) 0.0364(3) 0.0398(3) -0.0018(2) 0.0133(2) 0.0058(2)
W6 0.0505(3) 0.0420(3) 0.0493(4) 0.0085(2) 0.0244(3) 0.0026(2)
W7 0.0370(3) 0.0266(3) 0.0549(4) 0.0027(2) 0.0159(2) -0.00027(19)
W8 0.0357(3) 0.0298(3) 0.0429(3) -0.0041(2) 0.0046(2) -0.00057(19)
W9 0.0383(4) 0.0442(4) 0.0755(6) 0.000 0.0300(4) 0.000
W10 0.0279(2) 0.0332(3) 0.0781(5) -0.0051(3) 0.0120(3) -0.00380(19)
C1 0.056(9) 0.018(7) 0.140(17) 0.008(8) 0.008(9) 0.003(6)
C2 0.037(8) 0.055(10) 0.151(19) 0.018(10) -0.006(9) -0.003(7)
C3 0.038(6) 0.030(6) 0.032(7) -0.007(5) 0.007(5) 0.006(5)
C4 0.035(7) 0.043(9) 0.149(18) -0.008(9) -0.003(9) 0.000(6)
C5 0.041(7) 0.032(8) 0.137(16) 0.001(8) -0.001(9) 0.000(6)
C6 0.068(8) 0.041(7) 0.036(8) -0.012(6) 0.024(7) -0.027(6)
C7 0.086(10) 0.055(8) 0.032(8) -0.002(6) 0.035(7) -0.026(7)
C8 0.038(6) 0.023(6) 0.041(7) 0.006(5) 0.019(6) 0.006(5)
C9 0.063(8) 0.037(7) 0.042(9) -0.023(6) 0.017(7) -0.022(6)
C10 0.074(9) 0.073(10) 0.040(9) -0.019(7) 0.032(7) -0.040(8)
C11 0.044(7) 0.063(9) 0.035(8) -0.013(7) 0.015(6) -0.013(6)
C12 0.030(6) 0.060(8) 0.033(8) -0.009(6) 0.010(5) -0.002(5)
C13 0.026(5) 0.027(6) 0.056(9) -0.001(5) 0.020(6) 0.003(4)
C14 0.049(7) 0.073(9) 0.051(10) -0.040(8) 0.019(7) 0.007(7)
C15 0.032(6) 0.097(11) 0.031(8) -0.008(7) 0.008(6) 0.013(7)
C26 0.035(6) 0.024(6) 0.025(7) -0.006(5) 0.011(5) 0.001(4)
N1 0.036(5) 0.031(5) 0.036(6) 0.002(4) 0.012(4) -0.001(4)
N2 0.046(5) 0.035(5) 0.030(6) 0.002(4) 0.015(5) -0.007(4)
N3 0.030(5) 0.041(5) 0.041(7) -0.005(4) 0.022(5) -0.001(4)
O1 0.041(7) 0.120(12) 0.053(10) 0.000 -0.007(7) 0.000
O2 0.026(4) 0.069(6) 0.047(6) 0.003(4) 0.005(4) 0.007(4)
O3 0.031(6) 0.060(8) 0.058(9) 0.000 0.015(6) 0.000
O4 0.037(4) 0.059(6) 0.080(7) 0.003(5) 0.021(5) 0.010(4)
O5 0.040(5) 0.062(6) 0.054(7) 0.008(5) 0.007(4) 0.009(4)
O6 0.023(5) 0.045(7) 0.042(7) 0.000 0.011(5) 0.000
O7 0.026(4) 0.043(5) 0.060(6) 0.011(4) 0.009(4) 0.013(3)
O8 0.041(4) 0.036(5) 0.052(6) -0.001(4) 0.023(4) 0.001(3)
O9 0.061(6) 0.081(7) 0.036(6) 0.013(5) 0.008(5) 0.013(5)
O10 0.050(7) 0.046(7) 0.037(8) 0.000 0.015(6) 0.000
O11 0.049(5) 0.044(5) 0.052(6) 0.012(4) 0.015(4) 0.003(4)
O12 0.032(4) 0.036(4) 0.041(5) 0.005(4) 0.011(4) 0.002(3)
O13 0.061(5) 0.037(5) 0.058(6) 0.010(4) 0.013(5) 0.016(4)
O14 0.033(4) 0.040(4) 0.036(5) -0.002(4) 0.012(4) 0.007(3)
O15 0.028(5) 0.027(6) 0.037(7) 0.000 0.011(5) 0.000
O16 0.048(5) 0.052(5) 0.052(6) 0.000(4) 0.019(4) 0.013(4)
O17 0.041(6) 0.043(7) 0.036(7) 0.000 0.022(5) 0.000
O18 0.043(5) 0.046(5) 0.043(6) 0.006(4) 0.012(4) 0.004(4)
O19 0.035(4) 0.042(5) 0.052(6) 0.004(4) 0.011(4) 0.006(3)
O20 0.041(4) 0.027(4) 0.052(6) 0.001(4) 0.013(4) 0.007(3)
O21 0.044(6) 0.049(7) 0.056(9) 0.000 0.021(6) 0.000
O22 0.075(6) 0.058(6) 0.055(6) 0.019(5) 0.037(5) 0.016(5)
O23 0.043(4) 0.035(5) 0.069(7) 0.013(4) 0.029(4) 0.000(4)
O24 0.032(4) 0.029(4) 0.044(5) 0.007(3) 0.017(4) 0.002(3)
O25 0.061(5) 0.024(4) 0.073(7) 0.006(4) 0.023(5) 0.004(4)
O26 0.034(4) 0.028(4) 0.054(6) 0.007(4) 0.011(4) 0.002(3)
O27 0.034(6) 0.022(5) 0.038(7) 0.000 0.002(5) 0.000
O28 0.060(5) 0.041(5) 0.052(6) -0.008(4) 0.007(5) -0.011(4)
O29 0.027(5) 0.035(6) 0.057(9) 0.000 0.012(5) 0.000
O30 0.052(5) 0.038(5) 0.067(7) 0.002(4) 0.030(5) -0.002(4)
O31 0.021(5) 0.035(6) 0.051(8) 0.000 0.009(5) 0.000
O32 0.036(4) 0.031(4) 0.056(6) 0.004(4) 0.012(4) -0.002(3)
O33 0.031(4) 0.026(4) 0.052(6) -0.002(4) -0.009(4) -0.002(3)
O34 0.060(8) 0.065(9) 0.115(14) 0.000 0.059(9) 0.000
O35 0.039(4) 0.032(4) 0.067(7) 0.003(4) 0.022(4) -0.005(3)
O36 0.032(4) 0.049(6) 0.113(9) -0.023(5) 0.013(5) -0.014(4)
O37 0.026(6) 0.044(7) 0.087(11) 0.000 0.000(6) 0.000
O38 0.027(4) 0.055(5) 0.024(5) -0.002(4) 0.014(3) -0.010(3)
O39 0.027(4) 0.066(5) 0.040(5) 0.000(4) 0.019(4) -0.010(4)
O1W 0.047(5) 0.044(5) 0.084(8) -0.002(5) 0.029(5) -0.001(4)

loop_
_atom_type_symbol
_atom_type_description
_atom_type_scat_dispersion_real
_atom_type_scat_dispersion_imag
_atom_type_scat_source
C C 0.0033 0.0016 'International Tables Vol C Tables 4.2.6.8 and 6.1.1.4'
H H 0.0000 0.0000 'International Tables Vol C Tables 4.2.6.8 and 6.1.1.4'
N N 0.0061 0.0033 'International Tables Vol C Tables 4.2.6.8 and 6.1.1.4'
O O 0.0106 0.0060 'International Tables Vol C Tables 4.2.6.8 and 6.1.1.4'
P P 0.1023 0.0942 'International Tables Vol C Tables 4.2.6.8 and 6.1.1.4'
Co Co 0.3494 0.9721 'International Tables Vol C Tables 4.2.6.8 and 6.1.1.4'
W W -0.8490 6.8722 'International Tables Vol C Tables 4.2.6.8 and 6.1.1.4'

loop_
_geom_angle_atom_site_label_1
_geom_angle_atom_site_label_2
_geom_angle_atom_site_label_3
_geom_angle
_geom_angle_site_symmetry_1
_geom_angle_site_symmetry_3
_geom_angle_publ_flag
N2 Co1 O38 89.5(3) . . ?
N2 Co1 O39 168.8(3) . . ?
O38 Co1 O39 79.4(3) . . ?
N2 Co1 O1W 90.7(3) . . ?
O38 Co1 O1W 85.4(3) . . ?
O39 Co1 O1W 87.3(3) . . ?
N2 Co1 N3 101.2(4) . . ?
O38 Co1 N3 165.2(3) . . ?
O39 Co1 N3 89.5(3) . . ?
O1W Co1 N3 84.3(3) . . ?
N2 Co1 N1 88.8(4) . . ?
O38 Co1 N1 96.9(3) . . ?
O39 Co1 N1 93.6(3) . . ?
O1W Co1 N1 177.7(3) . . ?
N3 Co1 N1 93.6(3) . . ?
O15 P1 O12 112.2(4) . 4_565 ?
O15 P1 O12 112.2(4) . . ?
O12 P1 O12 111.1(7) 4_565 . ?
O15 P1 O6 108.3(6) . . ?
O12 P1 O6 106.3(4) 4_565 . ?
O12 P1 O6 106.3(4) . . ?
O27 P2 O24 112.2(4) . 4_565 ?
O27 P2 O24 112.2(4) . . ?
O24 P2 O24 111.3(6) 4_565 . ?
O27 P2 O31 107.9(6) . . ?
O24 P2 O31 106.5(4) 4_565 . ?
O24 P2 O31 106.5(4) . . ?
O1 W1 O5 102.9(4) . . ?
O1 W1 O5 102.9(4) . 4_565 ?
O5 W1 O5 86.5(5) . 4_565 ?
O1 W1 O2 101.2(4) . . ?
O5 W1 O2 88.4(4) . . ?
O5 W1 O2 155.9(3) 4_565 . ?
O1 W1 O2 101.2(4) . 4_565 ?
O5 W1 O2 155.9(3) . 4_565 ?
O5 W1 O2 88.4(4) 4_565 4_565 ?
O2 W1 O2 86.7(5) . 4_565 ?
O1 W1 O6 170.5(6) . . ?
O5 W1 O6 83.9(3) . . ?
O5 W1 O6 83.9(3) 4_565 . ?
O2 W1 O6 72.1(3) . . ?
O2 W1 O6 72.1(3) 4_565 . ?
O4 W2 O2 101.0(4) . . ?
O4 W2 O8 103.0(4) . . ?
O2 W2 O8 155.9(3) . . ?
O4 W2 O7 103.7(4) . . ?
O2 W2 O7 89.1(4) . . ?
O8 W2 O7 84.6(3) . . ?
O4 W2 O3 99.4(4) . . ?
O2 W2 O3 88.6(5) . . ?
O8 W2 O3 88.1(4) . . ?
O7 W2 O3 156.8(4) . . ?
O4 W2 O6 170.1(3) . . ?
O2 W2 O6 72.5(3) . . ?
O8 W2 O6 83.6(3) . . ?
O7 W2 O6 84.0(3) . . ?
O3 W2 O6 73.3(3) . . ?
O9 W3 O10 102.3(5) . . ?
O9 W3 O18 98.1(4) . . ?
O10 W3 O18 88.3(4) . . ?
O9 W3 O11 100.1(4) . . ?
O10 W3 O11 157.5(4) . . ?
O18 W3 O11 89.2(3) . . ?
O9 W3 O5 99.0(4) . . ?
O10 W3 O5 86.3(4) . . ?
O18 W3 O5 162.9(4) . . ?
O11 W3 O5 89.7(4) . . ?
O9 W3 O12 172.8(4) . . ?
O10 W3 O12 84.9(4) . . ?
O18 W3 O12 81.7(3) . . ?
O11 W3 O12 72.7(3) . . ?
O5 W3 O12 81.6(3) . . ?
O13 W4 O11 101.4(4) . . ?
O13 W4 O14 101.7(4) . . ?
O11 W4 O14 156.9(3) . . ?
O13 W4 O7 98.7(4) . . ?
O11 W4 O7 91.0(4) . . ?
O14 W4 O7 85.8(3) . . ?
O13 W4 O19 97.4(4) . . ?
O11 W4 O19 88.9(4) . . ?
O14 W4 O19 87.9(3) . . ?
O7 W4 O19 163.6(3) . . ?
O13 W4 O12 174.4(4) . . ?
O11 W4 O12 73.0(3) . . ?
O14 W4 O12 83.8(3) . . ?
O7 W4 O12 82.1(3) . . ?
O19 W4 O12 82.1(3) . . ?
O16 W5 O14 102.5(4) . . ?
O16 W5 O20 97.9(4) . . ?
O14 W5 O20 88.5(3) . . ?
O16 W5 O17 99.7(4) . . ?
O14 W5 O17 157.8(4) . . ?
O20 W5 O17 89.2(4) . . ?
O16 W5 O8 98.2(3) . . ?
O14 W5 O8 86.3(3) . . ?
O20 W5 O8 163.7(3) . . ?
O17 W5 O8 89.8(4) . . ?
O16 W5 O15 173.1(3) . . ?
O14 W5 O15 84.4(3) . . ?
O20 W5 O15 82.8(3) . . ?
O17 W5 O15 73.4(3) . . ?
O8 W5 O15 81.4(3) . . ?
O22 W6 O21 103.2(5) . . ?
O22 W6 O18 99.0(4) . . ?
O21 W6 O18 87.7(4) . . ?
O22 W6 O23 100.2(4) . . ?
O21 W6 O23 156.5(5) . . ?
O18 W6 O23 89.4(3) . . ?
O22 W6 O30 98.3(4) . . ?
O21 W6 O30 86.2(4) . . ?
O18 W6 O30 162.5(4) . . ?
O23 W6 O30 89.8(3) . . ?
O22 W6 O24 173.3(4) . . ?
O21 W6 O24 83.5(4) . . ?
O18 W6 O24 81.5(3) . . ?
O23 W6 O24 73.0(3) . . ?
O30 W6 O24 81.6(3) . . ?
O25 W7 O19 98.8(4) . . ?
O25 W7 O23 100.8(4) . . ?
O19 W7 O23 89.9(3) . . ?
O25 W7 O26 101.2(4) . . ?
O19 W7 O26 89.5(3) . . ?
O23 W7 O26 157.8(3) . . ?
O25 W7 O32 98.2(3) . . ?
O19 W7 O32 162.9(3) . . ?
O23 W7 O32 88.2(3) . . ?
O26 W7 O32 86.0(3) . . ?
O25 W7 O24 173.8(4) . . ?
O19 W7 O24 82.6(3) . . ?
O23 W7 O24 73.1(3) . . ?
O26 W7 O24 84.8(3) . . ?
O32 W7 O24 80.7(3) . . ?
O28 W8 O20 99.1(4) . . ?
O28 W8 O26 102.5(4) . . ?
O20 W8 O26 88.7(3) . . ?
O28 W8 O29 98.4(4) . . ?
O20 W8 O29 90.2(4) . . ?
O26 W8 O29 159.0(4) . . ?
O28 W8 O33 97.7(4) . . ?
O20 W8 O33 163.1(3) . . ?
O26 W8 O33 85.5(3) . . ?
O29 W8 O33 89.5(4) . . ?
O28 W8 O27 171.8(3) . . ?
O20 W8 O27 82.5(3) . . ?
O26 W8 O27 85.6(3) . . ?
O29 W8 O27 73.5(4) . . ?
O33 W8 O27 81.2(3) . . ?
O34 W9 O30 102.4(4) . 4_565 ?
O34 W9 O30 102.4(4) . . ?
O30 W9 O30 85.0(5) 4_565 . ?
O34 W9 O35 102.1(4) . . ?
O30 W9 O35 155.5(4) 4_565 . ?
O30 W9 O35 88.6(3) . . ?
O34 W9 O35 102.1(4) . 4_565 ?
O30 W9 O35 88.6(3) 4_565 4_565 ?
O30 W9 O35 155.5(4) . 4_565 ?
O35 W9 O35 87.5(5) . 4_565 ?
O34 W9 O31 173.2(6) . . ?
O30 W9 O31 82.6(3) 4_565 . ?
O30 W9 O31 82.6(3) . . ?
O35 W9 O31 73.2(3) . . ?
O35 W9 O31 73.2(3) 4_565 . ?
O36 W10 O32 101.3(4) . . ?
O36 W10 O33 102.6(4) . . ?
O32 W10 O33 86.8(3) . . ?
O36 W10 O35 99.4(4) . . ?
O32 W10 O35 88.7(3) . . ?
O33 W10 O35 158.0(3) . . ?
O36 W10 O37 101.2(4) . . ?
O32 W10 O37 157.5(3) . . ?
O33 W10 O37 88.9(5) . . ?
O35 W10 O37 87.1(5) . . ?
O36 W10 O31 171.5(4) . . ?
O32 W10 O31 83.8(3) . . ?
O33 W10 O31 84.4(3) . . ?
O35 W10 O31 73.7(3) . . ?
O37 W10 O31 73.8(3) . . ?
N1 C1 C2 125.4(13) . . ?
C3 C2 C1 118.9(13) . . ?
C4 C3 C2 115.6(12) . . ?
C4 C3 C3 123.6(7) . 4_575 ?
C2 C3 C3 120.7(8) . 4_575 ?
C3 C4 C5 120.3(12) . . ?
N1 C5 C4 124.0(12) . . ?
C7 C6 N2 123.3(11) . . ?
C6 C7 C8 122.2(11) . . ?
C9 C8 C7 113.9(11) . . ?
C9 C8 C8 122.0(12) . 3_665 ?
C7 C8 C8 124.0(13) . 3_665 ?
C10 C9 C8 122.7(11) . . ?
N2 C10 C9 121.9(12) . . ?
N3 C11 C12 123.6(12) . . ?
C13 C12 C11 119.8(11) . . ?
C12 C13 C14 117.8(10) . . ?
C12 C13 C13 121.1(14) . 3_766 ?
C14 C13 C13 121.1(14) . 3_766 ?
C13 C14 C15 118.2(11) . . ?
N3 C15 C14 123.5(12) . . ?
C17 C16 N4 122.8(10) . . ?
C16 C17 C18 121.3(10) . . ?
C21 C18 C19 122.4(14) . . ?
C21 C18 C17 121.8(14) . . ?
C19 C18 C17 115.8(9) . . ?
C20 C19 C18 122.3(9) . . ?
C19 C20 N4 122.7(9) . . ?
C18 C21 C25 123.4(14) . . ?
C18 C21 C22 120.1(14) . . ?
C25 C21 C22 116.4(9) . . ?
C23 C22 C21 120.6(10) . . ?
C22 C23 N5 122.9(10) . . ?
C25 C24 N5 121.2(10) . . ?
C24 C25 C21 122.5(10) . . ?
O39 C26 O38 127.0(10) . 3_666 ?
O39 C26 C26 117.6(12) . 3_666 ?
O38 C26 C26 115.4(12) 3_666 3_666 ?
C1 N1 C5 115.2(11) . . ?
C1 N1 Co1 124.2(8) . . ?
C5 N1 Co1 120.4(8) . . ?
C10 N2 C6 116.0(10) . . ?
C10 N2 Co1 116.6(8) . . ?
C6 N2 Co1 126.9(8) . . ?
C15 N3 C11 117.1(10) . . ?
C15 N3 Co1 122.2(8) . . ?
C11 N3 Co1 120.6(8) . . ?
C16 N4 C20 115.1(9) . . ?
C23 N5 C24 116.3(9) . . ?
W2 O2 W1 124.5(4) . . ?
W2 O3 W2 123.4(6) . 4_565 ?
W1 O5 W3 150.9(5) . . ?
P1 O6 W1 125.9(6) . . ?
P1 O6 W2 124.4(3) . 4_565 ?
W1 O6 W2 90.8(3) . 4_565 ?
P1 O6 W2 124.4(3) . . ?
W1 O6 W2 90.8(3) . . ?
W2 O6 W2 89.9(3) 4_565 . ?
W2 O7 W4 152.1(4) . . ?
W2 O8 W5 152.0(5) . . ?
W3 O10 W3 150.5(7) 4_565 . ?
W4 O11 W3 124.0(4) . . ?
P1 O12 W3 128.7(4) . . ?
P1 O12 W4 127.7(5) . . ?
W3 O12 W4 90.1(2) . . ?
W5 O14 W4 150.9(4) . . ?
P1 O15 W5 128.0(3) . . ?
P1 O15 W5 128.0(3) . 4_565 ?
W5 O15 W5 90.5(4) . 4_565 ?
W5 O17 W5 122.5(6) 4_565 . ?
W6 O18 W3 162.6(5) . . ?
W7 O19 W4 161.9(5) . . ?
W8 O20 W5 162.2(5) . . ?
W6 O21 W6 151.3(7) . 4_565 ?
W7 O23 W6 123.4(4) . . ?
P2 O24 W6 128.1(4) . . ?
P2 O24 W7 128.0(4) . . ?
W6 O24 W7 90.3(2) . . ?
W8 O26 W7 151.2(4) . . ?
P2 O27 W8 127.9(3) . . ?
P2 O27 W8 127.9(3) . 4_565 ?
W8 O27 W8 91.2(4) . 4_565 ?
W8 O29 W8 121.7(6) 4_565 . ?
W9 O30 W6 152.5(4) . . ?
P2 O31 W10 124.0(4) . . ?
P2 O31 W10 124.0(4) . 4_565 ?
W10 O31 W10 90.8(3) . 4_565 ?
P2 O31 W9 126.6(6) . . ?
W10 O31 W9 90.4(3) . . ?
W10 O31 W9 90.4(3) 4_565 . ?
W10 O32 W7 150.7(5) . . ?
W10 O33 W8 151.5(4) . . ?
W10 O35 W9 122.6(4) . . ?
W10 O37 W10 121.6(6) 4_565 . ?
C26 O38 Co1 113.3(6) 3_666 . ?
C26 O39 Co1 112.6(7) . . ?

loop_
_geom_bond_atom_site_label_1
_geom_bond_atom_site_label_2
_geom_bond_distance
_geom_bond_site_symmetry_2
_geom_bond_publ_flag
Co1 N2 2.097(9) . ?
Co1 O38 2.100(7) . ?
Co1 O39 2.104(8) . ?
Co1 O1W 2.135(8) . ?
Co1 N3 2.135(8) . ?
Co1 N1 2.136(9) . ?
P1 O15 1.500(11) . ?
P1 O12 1.533(8) 4_565 ?
P1 O12 1.533(8) . ?
P1 O6 1.580(10) . ?
P2 O27 1.537(12) . ?
P2 O24 1.538(7) 4_565 ?
P2 O24 1.538(7) . ?
P2 O31 1.575(10) . ?
W1 O1 1.711(12) . ?
W1 O5 1.889(9) . ?
W1 O5 1.889(9) 4_565 ?
W1 O2 1.939(9) . ?
W1 O2 1.939(9) 4_565 ?
W1 O6 2.376(10) . ?
W2 O4 1.708(8) . ?
W2 O2 1.893(9) . ?
W2 O8 1.900(8) . ?
W2 O7 1.905(8) . ?
W2 O3 1.916(6) . ?
W2 O6 2.389(7) . ?
W3 O9 1.690(9) . ?
W3 O10 1.906(3) . ?
W3 O18 1.907(7) . ?
W3 O11 1.914(8) . ?
W3 O5 1.939(8) . ?
W3 O12 2.370(8) . ?
W4 O13 1.682(8) . ?
W4 O11 1.888(9) . ?
W4 O14 1.901(8) . ?
W4 O7 1.915(7) . ?
W4 O19 1.927(7) . ?
W4 O12 2.373(7) . ?
W5 O16 1.708(8) . ?
W5 O14 1.891(8) . ?
W5 O20 1.901(7) . ?
W5 O17 1.918(5) . ?
W5 O8 1.920(7) . ?
W5 O15 2.368(8) . ?
W6 O22 1.701(9) . ?
W6 O21 1.899(3) . ?
W6 O18 1.903(7) . ?
W6 O23 1.910(8) . ?
W6 O30 1.916(8) . ?
W6 O24 2.363(8) . ?
W7 O25 1.712(7) . ?
W7 O19 1.878(7) . ?
W7 O23 1.897(9) . ?
W7 O26 1.910(8) . ?
W7 O32 1.949(7) . ?
W7 O24 2.368(7) . ?
W8 O28 1.705(8) . ?
W8 O20 1.890(7) . ?
W8 O26 1.895(7) . ?
W8 O29 1.923(6) . ?
W8 O33 1.939(8) . ?
W8 O27 2.350(8) . ?
W9 O34 1.693(13) . ?
W9 O30 1.902(8) 4_565 ?
W9 O30 1.902(8) . ?
W9 O35 1.935(8) . ?
W9 O35 1.935(8) 4_565 ?
W9 O31 2.383(11) . ?
W10 O36 1.715(8) . ?
W10 O32 1.877(7) . ?
W10 O33 1.881(9) . ?
W10 O35 1.915(9) . ?
W10 O37 1.937(5) . ?
W10 O31 2.375(7) . ?
C1 N1 1.277(15) . ?
C1 C2 1.397(18) . ?
C2 C3 1.365(16) . ?
C3 C4 1.354(16) . ?
C3 C3 1.48(2) 4_575 ?
C4 C5 1.391(18) . ?
C5 N1 1.306(14) . ?
C6 C7 1.348(16) . ?
C6 N2 1.357(14) . ?
C7 C8 1.389(15) . ?
C8 C9 1.386(16) . ?
C8 C8 1.45(2) 3_665 ?
C9 C10 1.372(16) . ?
C10 N2 1.349(14) . ?
C11 N3 1.323(14) . ?
C11 C12 1.379(15) . ?
C12 C13 1.369(16) . ?
C13 C14 1.381(16) . ?
C13 C13 1.487(19) 3_766 ?
C14 C15 1.411(15) . ?
C15 N3 1.318(15) . ?
C16 C17 1.382(13) . ?
C16 N4 1.409(13) . ?
C17 C18 1.421(13) . ?
C18 C21 1.341(18) . ?
C18 C19 1.407(12) . ?
C19 C20 1.368(13) . ?
C20 N4 1.411(13) . ?
C21 C25 1.368(12) . ?
C21 C22 1.370(13) . ?
C22 C23 1.342(13) . ?
C23 N5 1.355(13) . ?
C24 C25 1.327(13) . ?
C24 N5 1.374(13) . ?
C26 O39 1.241(12) . ?
C26 O38 1.257(12) 3_666 ?
C26 C26 1.57(2) 3_666 ?
O3 W2 1.916(6) 4_565 ?
O6 W2 2.389(7) 4_565 ?
O10 W3 1.906(3) 4_565 ?
O15 W5 2.368(8) 4_565 ?
O17 W5 1.918(5) 4_565 ?
O21 W6 1.899(3) 4_565 ?
O27 W8 2.350(8) 4_565 ?
O29 W8 1.923(6) 4_565 ?
O31 W10 2.375(7) 4_565 ?
O37 W10 1.937(5) 4_565 ?
O38 C26 1.257(12) 3_666 ?

loop_
_geom_hbond_atom_site_label_D
_geom_hbond_atom_site_label_H
_geom_hbond_atom_site_label_A
_geom_hbond_distance_DH
_geom_hbond_distance_HA
_geom_hbond_distance_DA
_geom_hbond_angle_DHA
_geom_hbond_site_symmetry_A
O1W H1WA O16 0.85 2.19 2.799(11) 128.8 .
O1W H1WB O2W 0.85 1.92 2.678(18) 147.8 .
